data_7031171
loop_
_publ_author_name
'Di Costanzo, Luigi'
'Geremia, Silvano'
'Randaccio, Lucio'
'Ichino, Tomoyuki'
'Yanagihara, Ryoji'
'Yamada, Takashi'
'Marasco, Daniela'
'Lombardi, Angela'
'Pavone, Vincenzo'

_publ_section_title
;
 Conformational and coordination properties of a peptide containing the
 novel \a,\a-bis(2-pyridyl)glycine amino acidElectronic supplementary
 information (ESI) available: Figs. 1S, 2S. See
 http://www.rsc.org/suppdata/dt/b2/b209199b/
;
_journal_issue 5
_journal_name_full 'Dalton Transactions'
_journal_page_first 787
_journal_paper_doi 10.1039/b209199b
_journal_year 2003
_chemical_formula_sum 'C58 H66 Cl2 Cu N10 O20'
_chemical_formula_weight 1357.65
_chemical_name_common Cu(II)-(Z-Aib-2Dpy-Aib-OCH3)2
_chemical_name_systematic
;
?
;
_space_group_IT_number 14
_symmetry_cell_setting monoclinic
_symmetry_space_group_name_Hall '-P 2yn'
_symmetry_space_group_name_H-M 'P 1 21/n 1'
_atom_sites_solution_hydrogens geom
_atom_sites_solution_primary direct
_atom_sites_solution_secondary difmap
_audit_creation_method SHELXL-97
_cell_angle_alpha 90.00
_cell_angle_beta 96.55(2)
_cell_angle_gamma 90.00
_cell_formula_units_Z 2
_cell_length_a 13.673(3)
_cell_length_b 12.096(3)
_cell_length_c 18.691(2)
_cell_measurement_temperature 293(2)
_cell_volume 3071.1(11)
_computing_structure_refinement 'SHELXL-97 (Sheldrick, 1997)'
_diffrn_ambient_temperature 293(2)
_diffrn_measured_fraction_theta_full 0.998
_diffrn_measured_fraction_theta_max 0.998
_diffrn_measurement_device_type 'Kad 4'
_diffrn_measurement_method 'omega-2teta scan'
_diffrn_radiation_monochromator graphite
_diffrn_radiation_source 'fine-focus sealed tube'
_diffrn_radiation_type MoK\a
_diffrn_radiation_wavelength 0.71073
_diffrn_reflns_av_R_equivalents 0.1572
_diffrn_reflns_av_sigmaI/netI 0.2592
_diffrn_reflns_limit_h_max 15
_diffrn_reflns_limit_h_min -15
_diffrn_reflns_limit_k_max 13
_diffrn_reflns_limit_k_min -13
_diffrn_reflns_limit_l_max 21
_diffrn_reflns_limit_l_min 0
_diffrn_reflns_number 6553
_diffrn_reflns_theta_full 24.00
_diffrn_reflns_theta_max 24.00
_diffrn_reflns_theta_min 2.19
_diffrn_standards_decay_% 'no decay'
_exptl_absorpt_coefficient_mu 0.527
_exptl_absorpt_correction_T_max 'not applied'
_exptl_absorpt_correction_T_min 'not applied'
_exptl_absorpt_correction_type 'not applied'
_exptl_crystal_colour royal-blue
_exptl_crystal_density_diffrn 1.468
_exptl_crystal_density_method 'not measured'
_exptl_crystal_description 'rod-shaped crystal'
_exptl_crystal_F_000 1414
_exptl_crystal_size_max 0.200
_exptl_crystal_size_mid 0.150
_exptl_crystal_size_min 0.100
_refine_diff_density_max 0.503
_refine_diff_density_min -0.342
_refine_diff_density_rms 0.097
_refine_ls_extinction_method none
_refine_ls_goodness_of_fit_ref 1.014
_refine_ls_hydrogen_treatment mixed
_refine_ls_matrix_type full
_refine_ls_number_parameters 215
_refine_ls_number_reflns 4809
_refine_ls_number_restraints 20
_refine_ls_restrained_S_all 1.016
_refine_ls_R_factor_all 0.2855
_refine_ls_R_factor_gt 0.0933
_refine_ls_shift/su_max 0.902
_refine_ls_shift/su_mean 0.061
_refine_ls_structure_factor_coef Fsqd
_refine_ls_weighting_details
;
calc w=1/[\s^2^(Fo^2^)+(0.1276P)^2^+0.0000P] where 
P=(Fo^2^+2Fc^2^)/3
;
_refine_ls_weighting_scheme calc
_refine_ls_wR_factor_gt 0.2196
_refine_ls_wR_factor_ref 0.2973
_reflns_number_gt 1816
_reflns_number_total 4809
_reflns_threshold_expression >2sigma(I)
_cod_data_source_file b209199b.txt
_cod_data_source_block Cu(II)-(Z-Aib-2Dpy-Aib-OCH3)2
_cod_depositor_comments
;
The following automatic conversions were performed:

'_symmetry_cell_setting' value 'Monoclinic' changed to 'monoclinic'
according to
/usr/data/users/saulius/automatic-downloads/retrospective/RSC/lib/dictionaries/cif_core.dic
dictionary named 'cif_core.dic' version 2.4.2 from 2011-04-26.

Automatic conversion script
Id: cif_fix_values 2281 2013-09-26 08:29:07Z andrius 
;
_cod_original_sg_symbol_H-M P21/n
_cod_database_code 7031171

loop_
_symmetry_equiv_pos_as_xyz
'x, y, z'
'-x+1/2, y+1/2, -z+1/2'
'-x, -y, -z'
'x-1/2, -y-1/2, z-1/2'

loop_
_atom_site_label
_atom_site_type_symbol
_atom_site_fract_x
_atom_site_fract_y
_atom_site_fract_z
_atom_site_U_iso_or_equiv
_atom_site_adp_type
_atom_site_occupancy
_atom_site_symmetry_multiplicity
_atom_site_calc_flag
_atom_site_refinement_flags
Cu1 Cu 0.0000 0.0000 0.0000 0.0441(5) Uani 1 2 d S
N1 N -0.2797(6) -0.4709(6) 0.1023(5) 0.053(2) Uiso 1 1 d .
H1 H -0.2903 -0.4813 0.1463 0.064 Uiso 1 1 calc R
C1A C -0.1847(7) -0.5022(10) 0.0792(5) 0.048(2) Uiso 1 1 d .
O1 O -0.0864(5) -0.4143(6) -0.0022(4) 0.054(2) Uiso 1 1 d .
C1 C -0.1377(7) -0.4045(8) 0.0466(5) 0.041(2) Uiso 1 1 d .
C1B1 C -0.1188(9) -0.5376(10) 0.1481(7) 0.074(4) Uiso 1 1 d .
H1B4 H -0.0527 -0.5492 0.1370 0.110 Uiso 1 1 calc R
H1B5 H -0.1437 -0.6049 0.1664 0.110 Uiso 1 1 calc R
H1B6 H -0.1190 -0.4806 0.1839 0.110 Uiso 1 1 calc R
C1B2 C -0.1971(9) -0.5952(10) 0.0249(7) 0.070(4) Uiso 1 1 d .
H1B1 H -0.2362 -0.5701 -0.0180 0.106 Uiso 1 1 calc R
H1B2 H -0.2294 -0.6565 0.0449 0.106 Uiso 1 1 calc R
H1B3 H -0.1336 -0.6182 0.0132 0.106 Uiso 1 1 calc R
N2 N -0.1537(5) -0.3028(6) 0.0744(4) 0.040(2) Uiso 1 1 d .
H2 H -0.1928 -0.2963 0.1071 0.048 Uiso 1 1 calc R
O2 O -0.0668(5) -0.1500(6) -0.0674(4) 0.0503(19) Uiso 1 1 d .
C2 C -0.1247(7) -0.1993(8) -0.0332(5) 0.044(3) Uiso 1 1 d .
C2A C -0.1063(7) -0.2073(8) 0.0500(5) 0.036(2) Uiso 1 1 d .
C2B1 C -0.1531(7) -0.0997(8) 0.0775(5) 0.039(3) Uiso 1 1 d .
C2B2 C 0.0052(7) -0.2081(8) 0.0761(5) 0.038(2) Uiso 1 1 d .
C2C1 C 0.0464(7) -0.2917(9) 0.1220(5) 0.048(3) Uiso 1 1 d .
H2C1 H 0.0068 -0.3479 0.1367 0.058 Uiso 1 1 calc R
C2D1 C -0.2701(9) -0.0042(11) 0.1368(6) 0.071(3) Uiso 1 1 d .
H2D1 H -0.3273 -0.0038 0.1594 0.085 Uiso 1 1 calc R
C2C2 C -0.2356(7) -0.1026(9) 0.1113(6) 0.048(3) Uiso 1 1 d .
H2C2 H -0.2683 -0.1689 0.1172 0.057 Uiso 1 1 calc R
C2E1 C -0.2199(9) 0.0935(11) 0.1290(7) 0.068(4) Uiso 1 1 d .
H2E1 H -0.2389 0.1596 0.1488 0.082 Uiso 1 1 calc R
C2D2 C 0.1449(8) -0.2901(9) 0.1452(6) 0.057(3) Uiso 1 1 d .
H2D2 H 0.1730 -0.3456 0.1753 0.069 Uiso 1 1 calc R
C2F1 C -0.1417(8) 0.0876(10) 0.0908(6) 0.054(3) Uiso 1 1 d .
H2F1 H -0.1093 0.1531 0.0823 0.065 Uiso 1 1 calc R
C2E2 C 0.2003(9) -0.2082(9) 0.1243(6) 0.058(3) Uiso 1 1 d .
H2E2 H 0.2676 -0.2066 0.1389 0.070 Uiso 1 1 calc R
N2G1 N -0.1075(5) -0.0070(7) 0.0641(4) 0.0391(18) Uiso 1 1 d .
N2G2 N 0.0609(6) -0.1233(7) 0.0572(4) 0.046(2) Uiso 1 1 d .
C2F2 C 0.1571(8) -0.1262(9) 0.0809(6) 0.053(3) Uiso 1 1 d .
H2F2 H 0.1968 -0.0693 0.0673 0.064 Uiso 1 1 calc R
N3 N -0.2078(6) -0.2377(6) -0.0640(4) 0.041(2) Uiso 1 1 d .
H3 H -0.2529 -0.2549 -0.0374 0.050 Uiso 1 1 calc R
C3A C -0.2279(8) -0.2527(9) -0.1424(6) 0.053(3) Uiso 1 1 d .
C3 C -0.2045(9) -0.1455(10) -0.1777(7) 0.060(3) Uiso 1 1 d .
O3 O -0.2457(6) -0.0609(8) -0.1664(5) 0.079(3) Uiso 1 1 d .
C3B1 C -0.3369(9) -0.2751(11) -0.1609(7) 0.076(4) Uiso 1 1 d .
H3B4 H -0.3490 -0.3004 -0.2098 0.114 Uiso 1 1 calc R
H3B5 H -0.3732 -0.2084 -0.1554 0.114 Uiso 1 1 calc R
H3B6 H -0.3574 -0.3308 -0.1292 0.114 Uiso 1 1 calc R
C3B2 C -0.1683(10) -0.3499(11) -0.1670(7) 0.079(4) Uiso 1 1 d .
H3B1 H -0.0993 -0.3347 -0.1561 0.119 Uiso 1 1 calc R
H3B2 H -0.1836 -0.3600 -0.2180 0.119 Uiso 1 1 calc R
H3B3 H -0.1845 -0.4158 -0.1424 0.119 Uiso 1 1 calc R
C4 C -0.1132(11) -0.0551(12) -0.2589(8) 0.101(5) Uiso 1 1 d .
H4A H -0.1696 -0.0210 -0.2854 0.151 Uiso 1 1 calc R
H4B H -0.0651 -0.0715 -0.2910 0.151 Uiso 1 1 calc R
H4C H -0.0852 -0.0056 -0.2219 0.151 Uiso 1 1 calc R
O4 O -0.1424(6) -0.1544(7) -0.2270(5) 0.073(2) Uiso 1 1 d .
O5 O -0.3401(5) -0.3892(6) -0.0015(4) 0.063(2) Uiso 1 1 d .
C5 C -0.3502(8) -0.4259(9) 0.0553(6) 0.054(3) Uiso 1 1 d .
O6 O -0.4360(6) -0.4276(7) 0.0853(4) 0.074(2) Uiso 1 1 d .
C6 C -0.5163(10) -0.3710(11) 0.0458(7) 0.080(4) Uiso 1 1 d .
H6A H -0.5771 -0.4099 0.0509 0.097 Uiso 1 1 calc R
H6B H -0.5070 -0.3700 -0.0049 0.097 Uiso 1 1 calc R
C7 C -0.5233(8) -0.2552(10) 0.0723(6) 0.059(3) Uiso 1 1 d .
C8 C -0.5647(11) -0.1762(13) 0.0257(9) 0.091(4) Uiso 1 1 d .
H8 H -0.5839 -0.1949 -0.0221 0.109 Uiso 1 1 calc R
C9 C -0.5785(13) -0.0670(16) 0.0491(10) 0.125(6) Uiso 1 1 d .
H9 H -0.6068 -0.0121 0.0186 0.150 Uiso 1 1 calc R
C10 C -0.5469(11) -0.0484(14) 0.1202(9) 0.101(5) Uiso 1 1 d .
H10 H -0.5537 0.0233 0.1369 0.122 Uiso 1 1 calc R
C11 C -0.5094(12) -0.1183(14) 0.1659(10) 0.106(5) Uiso 1 1 d .
H11 H -0.4923 -0.0982 0.2137 0.127 Uiso 1 1 calc R
C12 C -0.4943(10) -0.2271(13) 0.1426(8) 0.090(4) Uiso 1 1 d .
H12 H -0.4649 -0.2793 0.1747 0.108 Uiso 1 1 calc R
Cl2 Cl -0.1177(11) -0.2143(13) 0.2797(8) 0.0738(14) Uani 0.60 1 d PD
O7 O -0.0493(13) -0.1667(15) 0.2382(11) 0.100(5) Uiso 0.60 1 d PD
O8 O -0.1553(15) -0.3020(14) 0.2326(10) 0.109(6) Uiso 0.60 1 d PD
O9 O -0.1980(11) -0.1483(13) 0.2898(9) 0.104(5) Uiso 0.60 1 d PD
O10 O -0.0763(13) -0.2550(16) 0.3468(9) 0.115(6) Uiso 0.60 1 d PD
Cl2D Cl -0.1187(17) -0.2231(19) 0.2769(12) 0.0738(14) Uani 0.40 1 d PD
O7D O -0.070(2) -0.134(2) 0.2471(16) 0.100(5) Uiso 0.40 1 d PD
O8D O -0.2032(16) -0.265(2) 0.2336(11) 0.087(8) Uiso 0.40 1 d PD
O9D O -0.1399(19) -0.189(2) 0.3454(12) 0.103(8) Uiso 0.40 1 d PD
O10D O -0.056(2) -0.317(2) 0.2918(17) 0.144(11) Uiso 0.40 1 d PD

loop_
_atom_site_aniso_label
_atom_site_aniso_U_11
_atom_site_aniso_U_22
_atom_site_aniso_U_33
_atom_site_aniso_U_23
_atom_site_aniso_U_13
_atom_site_aniso_U_12
Cu1 0.0483(10) 0.0392(10) 0.0451(11) 0.0014(11) 0.0072(8) -0.0073(10)
Cl2 0.070(2) 0.093(4) 0.059(2) 0.003(3) 0.0114(17) -0.007(2)
Cl2D 0.070(2) 0.093(4) 0.059(2) 0.003(3) 0.0114(17) -0.007(2)

loop_
_atom_type_symbol
_atom_type_description
_atom_type_scat_dispersion_real
_atom_type_scat_dispersion_imag
_atom_type_scat_source
C C 0.0033 0.0016 'International Tables Vol C Tables 4.2.6.8 and 6.1.1.4'
H H 0.0000 0.0000 'International Tables Vol C Tables 4.2.6.8 and 6.1.1.4'
O O 0.0106 0.0060 'International Tables Vol C Tables 4.2.6.8 and 6.1.1.4'
N N 0.0061 0.0033 'International Tables Vol C Tables 4.2.6.8 and 6.1.1.4'
Cu Cu 0.3201 1.2651 'International Tables Vol C Tables 4.2.6.8 and 6.1.1.4'
Cl Cl 0.1484 0.1585 'International Tables Vol C Tables 4.2.6.8 and 6.1.1.4'

loop_
_geom_angle_atom_site_label_1
_geom_angle_atom_site_label_2
_geom_angle_atom_site_label_3
_geom_angle
_geom_angle_site_symmetry_1
_geom_angle_site_symmetry_3
N2G2 Cu1 N2G2 180.0(7) . 3
N2G2 Cu1 N2G1 86.4(3) . .
N2G2 Cu1 N2G1 93.6(3) 3 .
N2G2 Cu1 N2G1 93.6(3) . 3
N2G2 Cu1 N2G1 86.4(3) 3 3
N2G1 Cu1 N2G1 180.0(6) . 3
N2G2 Cu1 O2 79.6(3) . .
N2G2 Cu1 O2 100.4(3) 3 .
N2G1 Cu1 O2 91.2(3) . .
N2G1 Cu1 O2 88.8(3) 3 .
N2G2 Cu1 O2 100.4(3) . 3
N2G2 Cu1 O2 79.6(3) 3 3
N2G1 Cu1 O2 88.8(3) . 3
N2G1 Cu1 O2 91.2(3) 3 3
O2 Cu1 O2 180.0(5) . 3
C5 N1 C1A 120.4(9) . .
N1 C1A C1 110.5(9) . .
N1 C1A C1B2 110.9(9) . .
C1 C1A C1B2 109.4(8) . .
N1 C1A C1B1 106.1(8) . .
C1 C1A C1B1 108.6(9) . .
C1B2 C1A C1B1 111.3(10) . .
O1 C1 N2 120.3(9) . .
O1 C1 C1A 122.3(9) . .
N2 C1 C1A 117.3(8) . .
C1 N2 C2A 120.7(8) . .
C2 O2 Cu1 109.4(6) . .
O2 C2 N3 121.7(10) . .
O2 C2 C2A 120.9(9) . .
N3 C2 C2A 117.1(8) . .
N2 C2A C2 110.2(8) . .
N2 C2A C2B2 111.2(8) . .
C2 C2A C2B2 110.9(7) . .
N2 C2A C2B1 110.6(7) . .
C2 C2A C2B1 104.6(7) . .
C2B2 C2A C2B1 109.1(8) . .
N2G1 C2B1 C2C2 123.1(9) . .
N2G1 C2B1 C2A 115.2(8) . .
C2C2 C2B1 C2A 121.7(9) . .
N2G2 C2B2 C2C1 120.6(9) . .
N2G2 C2B2 C2A 118.6(8) . .
C2C1 C2B2 C2A 120.6(9) . .
C2D2 C2C1 C2B2 119.8(10) . .
C2E1 C2D1 C2C2 120.4(11) . .
C2B1 C2C2 C2D1 118.2(10) . .
C2F1 C2E1 C2D1 116.2(12) . .
C2E2 C2D2 C2C1 119.2(11) . .
C2E1 C2F1 N2G1 124.5(11) . .
C2D2 C2E2 C2F2 119.4(11) . .
C2B1 N2G1 C2F1 117.2(8) . .
C2B1 N2G1 Cu1 123.0(7) . .
C2F1 N2G1 Cu1 119.5(7) . .
C2F2 N2G2 C2B2 117.1(9) . .
C2F2 N2G2 Cu1 122.7(7) . .
C2B2 N2G2 Cu1 120.2(7) . .
N2G2 C2F2 C2E2 123.7(11) . .
C2 N3 C3A 122.7(8) . .
N3 C3A C3 107.8(9) . .
N3 C3A C3B1 108.4(9) . .
C3 C3A C3B1 107.8(10) . .
N3 C3A C3B2 110.5(9) . .
C3 C3A C3B2 112.5(9) . .
C3B1 C3A C3B2 109.8(10) . .
O3 C3 O4 122.9(11) . .
O3 C3 C3A 122.1(11) . .
O4 C3 C3A 114.8(10) . .
C3 O4 C4 117.2(10) . .
O5 C5 N1 126.5(11) . .
O5 C5 O6 125.2(11) . .
N1 C5 O6 108.3(10) . .
C5 O6 C6 115.4(9) . .
O6 C6 C7 110.7(11) . .
C8 C7 C12 119.3(13) . .
C8 C7 C6 118.7(12) . .
C12 C7 C6 121.9(12) . .
C7 C8 C9 121.1(16) . .
C10 C9 C8 114.6(18) . .
C11 C10 C9 127.1(19) . .
C10 C11 C12 118.6(17) . .
C7 C12 C11 119.4(15) . .
O7D Cl2 O9D 115(2) . .
O7D Cl2 O9 94.3(18) . .
O9D Cl2 O9 58.4(13) . .
O7D Cl2 O7 22.0(16) . .
O9D Cl2 O7 130.5(18) . .
O9 Cl2 O7 115.2(14) . .
O7D Cl2 O10 119(2) . .
O9D Cl2 O10 50.9(13) . .
O9 Cl2 O10 108.9(14) . .
O7 Cl2 O10 114.3(14) . .
O7D Cl2 O8 114.4(19) . .
O9D Cl2 O8 129.1(18) . .
O9 Cl2 O8 105.9(14) . .
O7 Cl2 O8 100.3(13) . .
O10 Cl2 O8 111.6(15) . .
O7D Cl2 O8D 115(2) . .
O9D Cl2 O8D 112.1(18) . .
O9 Cl2 O8D 74.6(14) . .
O7 Cl2 O8D 111.9(16) . .
O10 Cl2 O8D 125.3(17) . .
O8 Cl2 O8D 31.5(10) . .
O7D Cl2 O10D 112(2) . .
O9D Cl2 O10D 103.5(19) . .
O9 Cl2 O10D 153.1(19) . .
O7 Cl2 O10D 91.7(17) . .
O10 Cl2 O10D 54.2(14) . .
O8 Cl2 O10D 68.5(15) . .
O8D Cl2 O10D 97.7(17) . .
O7D O7 Cl2 74(4) . .
O7D O7 Cl2D 78(3) . .
Cl2 O7 Cl2D 4.6(15) . .
O8D O8 Cl2D 80(2) . .
O8D O8 Cl2 79(2) . .
Cl2D O8 Cl2 1.6(16) . .
O8D O8 O10D 131(3) . .
Cl2D O8 O10D 56.1(12) . .
Cl2 O8 O10D 57.7(14) . .
Cl2 O9 O9D 58.8(14) . .
Cl2 O9 Cl2D 4.0(15) . .
O9D O9 Cl2D 60.6(12) . .
Cl2 O9 O8D 55.6(12) . .
O9D O9 O8D 98.7(15) . .
Cl2D O9 O8D 51.8(10) . .
O9D O10 O10D 126(2) . .
O9D O10 Cl2D 64.7(14) . .
O10D O10 Cl2D 62.7(13) . .
O9D O10 Cl2 61.5(17) . .
O10D O10 Cl2 66.7(16) . .
Cl2D O10 Cl2 4.7(15) . .
O8 Cl2D O10 118(2) . .
O8 Cl2D O10D 73.8(17) . .
O10 Cl2D O10D 55.5(15) . .
O8 Cl2D O8D 33.5(12) . .
O10 Cl2D O8D 130(2) . .
O10D Cl2D O8D 104.7(19) . .
O8 Cl2D O9D 133(2) . .
O10 Cl2D O9D 49.3(13) . .
O10D Cl2D O9D 103.7(19) . .
O8D Cl2D O9D 112.5(19) . .
O8 Cl2D O7D 118(2) . .
O10 Cl2D O7D 114(2) . .
O10D Cl2D O7D 113(2) . .
O8D Cl2D O7D 115.6(19) . .
O9D Cl2D O7D 106.8(19) . .
O8 Cl2D O7 104.6(19) . .
O10 Cl2D O7 111.8(19) . .
O10D Cl2D O7 93.7(19) . .
O8D Cl2D O7 115(2) . .
O9D Cl2D O7 123(2) . .
O7D Cl2D O7 21.4(16) . .
O8 Cl2D O9 108.4(18) . .
O10 Cl2D O9 104.6(17) . .
O10D Cl2D O9 154(2) . .
O8D Cl2D O9 75.0(15) . .
O9D Cl2D O9 55.4(14) . .
O7D Cl2D O9 89.0(18) . .
O7 Cl2D O9 109.7(19) . .
O7 O7D Cl2 84(4) . .
O7 O7D Cl2D 81(4) . .
Cl2 O7D Cl2D 4.2(15) . .
O8 O8D Cl2D 66(2) . .
O8 O8D Cl2 70(2) . .
Cl2D O8D Cl2 3.5(15) . .
O8 O8D O9 119(2) . .
Cl2D O8D O9 53.2(13) . .
Cl2 O8D O9 49.8(9) . .
O10 O9D Cl2 67.6(14) . .
O10 O9D O9 130(2) . .
Cl2 O9D O9 62.8(13) . .
O10 O9D Cl2D 66.0(17) . .
Cl2 O9D Cl2D 3.9(16) . .
O9 O9D Cl2D 64.1(16) . .
O10 O10D Cl2D 61.8(16) . .
O10 O10D Cl2 59.1(12) . .
Cl2D O10D Cl2 3.6(14) . .
O10 O10D O8 103.3(17) . .
Cl2D O10D O8 50.1(14) . .
Cl2 O10D O8 53.8(10) . .

loop_
_geom_bond_atom_site_label_1
_geom_bond_atom_site_label_2
_geom_bond_distance
_geom_bond_site_symmetry_2
Cu1 N2G2 1.964(9) .
Cu1 N2G2 1.964(9) 3
Cu1 N2G1 2.001(7) .
Cu1 N2G1 2.001(7) 3
Cu1 O2 2.335(7) .
Cu1 O2 2.335(7) 3
N1 C5 1.344(13) .
N1 C1A 1.465(12) .
C1A C1 1.507(14) .
C1A C1B2 1.512(15) .
C1A C1B1 1.547(15) .
O1 C1 1.218(10) .
C1 N2 1.363(12) .
N2 C2A 1.425(11) .
O2 C2 1.228(10) .
C2 N3 1.300(12) .
C2 C2A 1.549(13) .
C2A C2B2 1.547(13) .
C2A C2B1 1.563(13) .
C2B1 N2G1 1.321(11) .
C2B1 C2C2 1.356(12) .
C2B2 N2G2 1.348(12) .
C2B2 C2C1 1.402(13) .
C2C1 C2D2 1.368(14) .
C2D1 C2E1 1.382(16) .
C2D1 C2C2 1.385(15) .
C2E1 C2F1 1.354(14) .
C2D2 C2E2 1.333(14) .
C2F1 N2G1 1.354(12) .
C2E2 C2F2 1.371(14) .
N2G2 C2F2 1.339(13) .
N3 C3A 1.471(13) .
C3A C3 1.507(15) .
C3A C3B1 1.515(16) .
C3A C3B2 1.531(16) .
C3 O3 1.198(13) .
C3 O4 1.327(13) .
C4 O4 1.418(15) .
O5 C5 1.175(12) .
C5 O6 1.357(12) .
O6 C6 1.427(14) .
C6 C7 1.493(16) .
C7 C8 1.371(17) .
C7 C12 1.372(17) .
C8 C9 1.41(2) .
C9 C10 1.37(2) .
C10 C11 1.27(2) .
C11 C12 1.408(19) .
Cl2 O7D 1.36(3) .
Cl2 O9D 1.33(3) .
Cl2 O9 1.388(15) .
Cl2 O7 1.405(14) .
Cl2 O10 1.405(15) .
Cl2 O8 1.436(15) .
Cl2 O8D 1.50(3) .
Cl2 O10D 1.50(3) .
O7 O7D 0.53(4) .
O7 Cl2D 1.43(3) .
O8 O8D 0.80(3) .
O8 Cl2D 1.32(3) .
O8 O10D 1.66(3) .
O9 O9D 1.33(3) .
O9 Cl2D 1.45(3) .
O9 O8D 1.75(3) .
O10 O9D 1.18(3) .
O10 O10D 1.33(3) .
O10 Cl2D 1.42(3) .
Cl2D O10D 1.432(18) .
Cl2D O8D 1.425(17) .
Cl2D O9D 1.406(17) .
Cl2D O7D 1.416(17) .

loop_
_geom_torsion_atom_site_label_1
_geom_torsion_atom_site_label_2
_geom_torsion_atom_site_label_3
_geom_torsion_atom_site_label_4
_geom_torsion
_geom_torsion_site_symmetry_1
C5 N1 C1A C1 56.0(12) .
C5 N1 C1A C1B2 -65.4(13) .
C5 N1 C1A C1B1 173.5(9) .
N1 C1A C1 O1 -147.2(10) .
C1B2 C1A C1 O1 -24.9(14) .
C1B1 C1A C1 O1 96.8(12) .
N1 C1A C1 N2 33.6(12) .
C1B2 C1A C1 N2 155.9(9) .
C1B1 C1A C1 N2 -82.4(11) .
O1 C1 N2 C2A -3.6(14) .
C1A C1 N2 C2A 175.6(8) .
N2G2 Cu1 O2 C2 68.9(7) .
N2G2 Cu1 O2 C2 -111.1(7) 3
N2G1 Cu1 O2 C2 -17.2(7) .
N2G1 Cu1 O2 C2 162.8(7) 3
O2 Cu1 O2 C2 -158(56) 3
Cu1 O2 C2 N3 139.5(8) .
Cu1 O2 C2 C2A -33.9(10) .
C1 N2 C2A C2 52.8(11) .
C1 N2 C2A C2B2 -70.7(11) .
C1 N2 C2A C2B1 167.9(9) .
O2 C2 C2A N2 -154.6(9) .
N3 C2 C2A N2 31.7(11) .
O2 C2 C2A C2B2 -30.9(12) .
N3 C2 C2A C2B2 155.3(9) .
O2 C2 C2A C2B1 86.5(10) .
N3 C2 C2A C2B1 -87.2(10) .
N2 C2A C2B1 N2G1 173.1(8) .
C2 C2A C2B1 N2G1 -68.2(10) .
C2B2 C2A C2B1 N2G1 50.5(11) .
N2 C2A C2B1 C2C2 -8.1(13) .
C2 C2A C2B1 C2C2 110.5(10) .
C2B2 C2A C2B1 C2C2 -130.7(10) .
N2 C2A C2B2 N2G2 179.7(8) .
C2 C2A C2B2 N2G2 56.7(11) .
C2B1 C2A C2B2 N2G2 -58.0(10) .
N2 C2A C2B2 C2C1 -4.1(12) .
C2 C2A C2B2 C2C1 -127.2(9) .
C2B1 C2A C2B2 C2C1 118.1(10) .
N2G2 C2B2 C2C1 C2D2 -3.1(15) .
C2A C2B2 C2C1 C2D2 -179.2(9) .
N2G1 C2B1 C2C2 C2D1 -4.1(16) .
C2A C2B1 C2C2 C2D1 177.2(10) .
C2E1 C2D1 C2C2 C2B1 -1.3(17) .
C2C2 C2D1 C2E1 C2F1 4.9(18) .
C2B2 C2C1 C2D2 C2E2 0.7(16) .
C2D1 C2E1 C2F1 N2G1 -3.8(18) .
C2C1 C2D2 C2E2 C2F2 1.1(17) .
C2C2 C2B1 N2G1 C2F1 5.2(14) .
C2A C2B1 N2G1 C2F1 -176.0(9) .
C2C2 C2B1 N2G1 Cu1 -169.3(8) .
C2A C2B1 N2G1 Cu1 9.5(12) .
C2E1 C2F1 N2G1 C2B1 -1.1(15) .
C2E1 C2F1 N2G1 Cu1 173.6(9) .
N2G2 Cu1 N2G1 C2B1 -50.4(8) .
N2G2 Cu1 N2G1 C2B1 129.6(8) 3
N2G1 Cu1 N2G1 C2B1 79(7) 3
O2 Cu1 N2G1 C2B1 29.0(8) .
O2 Cu1 N2G1 C2B1 -151.0(8) 3
N2G2 Cu1 N2G1 C2F1 135.2(8) .
N2G2 Cu1 N2G1 C2F1 -44.8(8) 3
N2G1 Cu1 N2G1 C2F1 -96(7) 3
O2 Cu1 N2G1 C2F1 -145.3(7) .
O2 Cu1 N2G1 C2F1 34.7(7) 3
C2C1 C2B2 N2G2 C2F2 3.5(14) .
C2A C2B2 N2G2 C2F2 179.7(9) .
C2C1 C2B2 N2G2 Cu1 -174.4(7) .
C2A C2B2 N2G2 Cu1 1.7(11) .
N2G2 Cu1 N2G2 C2F2 -83(94) 3
N2G1 Cu1 N2G2 C2F2 -135.0(8) .
N2G1 Cu1 N2G2 C2F2 45.0(8) 3
O2 Cu1 N2G2 C2F2 133.1(8) .
O2 Cu1 N2G2 C2F2 -46.9(8) 3
N2G2 Cu1 N2G2 C2B2 95(93) 3
N2G1 Cu1 N2G2 C2B2 42.8(7) .
N2G1 Cu1 N2G2 C2B2 -137.2(7) 3
O2 Cu1 N2G2 C2B2 -49.1(7) .
O2 Cu1 N2G2 C2B2 130.9(7) 3
C2B2 N2G2 C2F2 C2E2 -1.7(15) .
Cu1 N2G2 C2F2 C2E2 176.2(8) .
C2D2 C2E2 C2F2 N2G2 -0.7(17) .
O2 C2 N3 C3A 17.0(15) .
C2A C2 N3 C3A -169.3(8) .
C2 N3 C3A C3 -51.8(12) .
C2 N3 C3A C3B1 -168.2(9) .
C2 N3 C3A C3B2 71.5(12) .
N3 C3A C3 O3 -59.8(15) .
C3B1 C3A C3 O3 57.0(15) .
C3B2 C3A C3 O3 178.2(12) .
N3 C3A C3 O4 126.3(10) .
C3B1 C3A C3 O4 -116.9(11) .
C3B2 C3A C3 O4 4.3(15) .
O3 C3 O4 C4 9.8(18) .
C3A C3 O4 C4 -176.3(11) .
C1A N1 C5 O5 -14.7(17) .
C1A N1 C5 O6 166.6(9) .
O5 C5 O6 C6 -5.8(17) .
N1 C5 O6 C6 172.9(9) .
C5 O6 C6 C7 -94.2(12) .
O6 C6 C7 C8 153.1(11) .
O6 C6 C7 C12 -30.3(16) .
C12 C7 C8 C9 0(2) .
C6 C7 C8 C9 176.2(13) .
C7 C8 C9 C10 0(2) .
C8 C9 C10 C11 -1(3) .
C9 C10 C11 C12 2(3) .
C8 C7 C12 C11 1(2) .
C6 C7 C12 C11 -175.3(13) .
C10 C11 C12 C7 -2(2) .
O9D Cl2 O7 O7D -50(6) .
O9 Cl2 O7 O7D 19(5) .
O10 Cl2 O7 O7D -108(5) .
O8 Cl2 O7 O7D 132(5) .
O8D Cl2 O7 O7D 102(5) .
O10D Cl2 O7 O7D -159(5) .
O7D Cl2 O7 Cl2D -151(20) .
O9D Cl2 O7 Cl2D 159(20) .
O9 Cl2 O7 Cl2D -132(19) .
O10 Cl2 O7 Cl2D 101(19) .
O8 Cl2 O7 Cl2D -19(18) .
O8D Cl2 O7 Cl2D -49(18) .
O10D Cl2 O7 Cl2D 50(18) .
O7D Cl2 O8 O8D -98(3) .
O9D Cl2 O8 O8D 66(3) .
O9 Cl2 O8 O8D 5(3) .
O7 Cl2 O8 O8D -116(3) .
O10 Cl2 O8 O8D 123(3) .
O10D Cl2 O8 O8D 157(3) .
O7D Cl2 O8 Cl2D 109(61) .
O9D Cl2 O8 Cl2D -86(61) .
O9 Cl2 O8 Cl2D -148(62) .
O7 Cl2 O8 Cl2D 92(61) .
O10 Cl2 O8 Cl2D -30(60) .
O8D Cl2 O8 Cl2D -153(61) .
O10D Cl2 O8 Cl2D 4(60) .
O7D Cl2 O8 O10D 105(2) .
O9D Cl2 O8 O10D -90(3) .
O9 Cl2 O8 O10D -152.2(19) .
O7 Cl2 O8 O10D 87.7(17) .
O10 Cl2 O8 O10D -33.7(16) .
O8D Cl2 O8 O10D -157(3) .
O7D Cl2 O9 O9D -117(2) .
O7 Cl2 O9 O9D -124(2) .
O10 Cl2 O9 O9D 6.3(17) .
O8 Cl2 O9 O9D 126.5(19) .
O8D Cl2 O9 O9D 129.0(18) .
O10D Cl2 O9 O9D 53(4) .
O7D Cl2 O9 Cl2D 128(23) .
O9D Cl2 O9 Cl2D -115(23) .
O7 Cl2 O9 Cl2D 121(23) .
O10 Cl2 O9 Cl2D -109(23) .
O8 Cl2 O9 Cl2D 11(22) .
O8D Cl2 O9 Cl2D 14(22) .
O10D Cl2 O9 Cl2D -63(22) .
O7D Cl2 O9 O8D 114.4(19) .
O9D Cl2 O9 O8D -129.0(18) .
O7 Cl2 O9 O8D 107.4(18) .
O10 Cl2 O9 O8D -122.7(18) .
O8 Cl2 O9 O8D -2.5(14) .
O10D Cl2 O9 O8D -76(4) .
O7D Cl2 O10 O9D 99(2) .
O9 Cl2 O10 O9D -6.9(18) .
O7 Cl2 O10 O9D 124(2) .
O8 Cl2 O10 O9D -124(2) .
O8D Cl2 O10 O9D -91(2) .
O10D Cl2 O10 O9D -163(2) .
O7D Cl2 O10 O10D -97(2) .
O9D Cl2 O10 O10D 163(2) .
O9 Cl2 O10 O10D 156(2) .
O7 Cl2 O10 O10D -73(2) .
O8 Cl2 O10 O10D 39.6(19) .
O8D Cl2 O10 O10D 72(2) .
O7D Cl2 O10 Cl2D -128(20) .
O9D Cl2 O10 Cl2D 133(19) .
O9 Cl2 O10 Cl2D 126(19) .
O7 Cl2 O10 Cl2D -104(19) .
O8 Cl2 O10 Cl2D 9(18) .
O8D Cl2 O10 Cl2D 41(18) .
O10D Cl2 O10 Cl2D -31(18) .
O8D O8 Cl2D O10 122(3) .
Cl2 O8 Cl2D O10 149(62) .
O10D O8 Cl2D O10 -35.0(19) .
O8D O8 Cl2D O10D 157(3) .
Cl2 O8 Cl2D O10D -176(100) .
Cl2 O8 Cl2D O8D 27(61) .
O10D O8 Cl2D O8D -157(3) .
O8D O8 Cl2D O9D 63(4) .
Cl2 O8 Cl2D O9D 90(61) .
O10D O8 Cl2D O9D -94(3) .
O8D O8 Cl2D O7D -95(3) .
Cl2 O8 Cl2D O7D -68(60) .
O10D O8 Cl2D O7D 108(2) .
O8D O8 Cl2D O7 -113(3) .
Cl2 O8 Cl2D O7 -86(61) .
O10D O8 Cl2D O7 90(2) .
O8D O8 Cl2D O9 4(3) .
Cl2 O8 Cl2D O9 31(60) .
O10D O8 Cl2D O9 -153(2) .
O9D O10 Cl2D O8 -124(2) .
O10D O10 Cl2D O8 42(2) .
Cl2 O10 Cl2D O8 -170(20) .
O9D O10 Cl2D O10D -166(2) .
Cl2 O10 Cl2D O10D 148(19) .
O9D O10 Cl2D O8D -86(3) .
O10D O10 Cl2D O8D 80(3) .
Cl2 O10 Cl2D O8D -132(20) .
O10D O10 Cl2D O9D 166(2) .
Cl2 O10 Cl2D O9D -46(19) .
O9D O10 Cl2D O7D 92(2) .
O10D O10 Cl2D O7D -102(2) .
Cl2 O10 Cl2D O7D 46(18) .
O9D O10 Cl2D O7 115(2) .
O10D O10 Cl2D O7 -79(2) .
Cl2 O10 Cl2D O7 69(18) .
O9D O10 Cl2D O9 -4(2) .
O10D O10 Cl2D O9 162(2) .
Cl2 O10 Cl2D O9 -49(18) .
O7D O7 Cl2D O8 131(5) .
Cl2 O7 Cl2D O8 159(20) .
O7D O7 Cl2D O10 -101(5) .
Cl2 O7 Cl2D O10 -72(18) .
O7D O7 Cl2D O10D -155(5) .
Cl2 O7 Cl2D O10D -126(19) .
O7D O7 Cl2D O8D 97(5) .
Cl2 O7 Cl2D O8D 125(20) .
O7D O7 Cl2D O9D -46(6) .
Cl2 O7 Cl2D O9D -18(17) .
Cl2 O7 Cl2D O7D 29(20) .
O7D O7 Cl2D O9 15(6) .
Cl2 O7 Cl2D O9 43(18) .
Cl2 O9 Cl2D O8 -168(24) .
O9D O9 Cl2D O8 130(2) .
O8D O9 Cl2D O8 -2.1(17) .
Cl2 O9 Cl2D O10 66(22) .
O9D O9 Cl2D O10 3.4(18) .
O8D O9 Cl2D O10 -128(2) .
Cl2 O9 Cl2D O10D 102(24) .
O9D O9 Cl2D O10D 39(5) .
O8D O9 Cl2D O10D -93(5) .
Cl2 O9 Cl2D O8D -166(23) .
O9D O9 Cl2D O8D 131.8(18) .
Cl2 O9 Cl2D O9D 63(23) .
O8D O9 Cl2D O9D -131.8(18) .
Cl2 O9 Cl2D O7D -49(22) .
O9D O9 Cl2D O7D -111.3(19) .
O8D O9 Cl2D O7D 116.9(18) .
Cl2 O9 Cl2D O7 -54(22) .
O9D O9 Cl2D O7 -117(2) .
O8D O9 Cl2D O7 112(2) .
Cl2D O7 O7D Cl2 2.3(16) .
Cl2 O7 O7D Cl2D -2.3(16) .
O9D Cl2 O7D O7 140(5) .
O9 Cl2 O7D O7 -163(5) .
O10 Cl2 O7D O7 83(5) .
O8 Cl2 O7D O7 -53(6) .
O8D Cl2 O7D O7 -88(5) .
O10D Cl2 O7D O7 22(6) .
O9D Cl2 O7D Cl2D 173(23) .
O9 Cl2 O7D Cl2D -130(22) .
O7 Cl2 O7D Cl2D 33(23) .
O10 Cl2 O7D Cl2D 116(22) .
O8 Cl2 O7D Cl2D -20(21) .
O8D Cl2 O7D Cl2D -55(21) .
O10D Cl2 O7D Cl2D 56(21) .
O8 Cl2D O7D O7 -56(6) .
O10 Cl2D O7D O7 88(5) .
O10D Cl2D O7D O7 27(6) .
O8D Cl2D O7D O7 -93(5) .
O9D Cl2D O7D O7 141(5) .
O9 Cl2D O7D O7 -166(5) .
O8 Cl2D O7D Cl2 158(23) .
O10 Cl2D O7D Cl2 -58(21) .
O10D Cl2D O7D Cl2 -119(22) .
O8D Cl2D O7D Cl2 120(22) .
O9D Cl2D O7D Cl2 -6(21) .
O7 Cl2D O7D Cl2 -146(23) .
O9 Cl2D O7D Cl2 47(21) .
Cl2 O8 O8D Cl2D -0.7(17) .
O10D O8 O8D Cl2D 26(3) .
Cl2D O8 O8D Cl2 0.7(17) .
O10D O8 O8D Cl2 26(3) .
Cl2D O8 O8D O9 -3(3) .
Cl2 O8 O8D O9 -4(2) .
O10D O8 O8D O9 22(5) .
O10 Cl2D O8D O8 -80(3) .
O10D Cl2D O8D O8 -23(3) .
O9D Cl2D O8D O8 -135(3) .
O7D Cl2D O8D O8 102(3) .
O7 Cl2D O8D O8 78(3) .
O9 Cl2D O8D O8 -176(3) .
O8 Cl2D O8D Cl2 -169(26) .
O10 Cl2D O8D Cl2 112(26) .
O10D Cl2D O8D Cl2 169(26) .
O9D Cl2D O8D Cl2 57(24) .
O7D Cl2D O8D Cl2 -67(25) .
O7 Cl2D O8D Cl2 -90(25) .
O9 Cl2D O8D Cl2 15(24) .
O8 Cl2D O8D O9 176(3) .
O10 Cl2D O8D O9 97(3) .
O10D Cl2D O8D O9 154(2) .
O9D Cl2D O8D O9 41.6(16) .
O7D Cl2D O8D O9 -81(2) .
O7 Cl2D O8D O9 -105(2) .
O7D Cl2 O8D O8 97(3) .
O9D Cl2 O8D O8 -130(3) .
O9 Cl2 O8D O8 -175(3) .
O7 Cl2 O8D O8 73(3) .
O10 Cl2 O8D O8 -73(3) .
O10D Cl2 O8D O8 -22(3) .
O7D Cl2 O8D Cl2D 108(25) .
O9D Cl2 O8D Cl2D -119(26) .
O9 Cl2 O8D Cl2D -164(25) .
O7 Cl2 O8D Cl2D 84(25) .
O10 Cl2 O8D Cl2D -62(24) .
O8 Cl2 O8D Cl2D 11(25) .
O10D Cl2 O8D Cl2D -11(24) .
O7D Cl2 O8D O9 -88(2) .
O9D Cl2 O8D O9 45.6(16) .
O7 Cl2 O8D O9 -111.4(16) .
O10 Cl2 O8D O9 103(2) .
O8 Cl2 O8D O9 175(3) .
O10D Cl2 O8D O9 153.7(18) .
Cl2 O9 O8D O8 5(3) .
O9D O9 O8D O8 -37(4) .
Cl2D O9 O8D O8 4(3) .
Cl2 O9 O8D Cl2D 1(2) .
O9D O9 O8D Cl2D -41.1(15) .
O9D O9 O8D Cl2 -42.3(17) .
Cl2D O9 O8D Cl2 -1(2) .
O10D O10 O9D Cl2 -19(3) .
Cl2D O10 O9D Cl2 -3.8(17) .
O10D O10 O9D O9 -10(5) .
Cl2D O10 O9D O9 5(3) .
Cl2 O10 O9D O9 9(2) .
O10D O10 O9D Cl2D -15(3) .
Cl2 O10 O9D Cl2D 3.8(17) .
O7D Cl2 O9D O10 -109(2) .
O9 Cl2 O9D O10 172(2) .
O7 Cl2 O9D O10 -90(2) .
O8 Cl2 O9D O10 87(2) .
O8D Cl2 O9D O10 118(2) .
O10D Cl2 O9D O10 14(2) .
O7D Cl2 O9D O9 79(2) .
O7 Cl2 O9D O9 98(2) .
O10 Cl2 O9D O9 -172(2) .
O8 Cl2 O9D O9 -85(2) .
O8D Cl2 O9D O9 -54.0(19) .
O10D Cl2 O9D O9 -158.3(19) .
O7D Cl2 O9D Cl2D -173(24) .
O9 Cl2 O9D Cl2D 108(23) .
O7 Cl2 O9D Cl2D -155(24) .
O10 Cl2 O9D Cl2D -64(23) .
O8 Cl2 O9D Cl2D 23(22) .
O8D Cl2 O9D Cl2D 54(22) .
O10D Cl2 O9D Cl2D -50(23) .
Cl2 O9 O9D O10 -9(2) .
Cl2D O9 O9D O10 -5(3) .
O8D O9 O9D O10 31(3) .
Cl2D O9 O9D Cl2 4.1(18) .
O8D O9 O9D Cl2 40.5(15) .
Cl2 O9 O9D Cl2D -4.1(18) .
O8D O9 O9D Cl2D 36.4(13) .
O8 Cl2D O9D O10 92(3) .
O10D Cl2D O9D O10 12(2) .
O8D Cl2D O9D O10 124(2) .
O7D Cl2D O9D O10 -108(2) .
O7 Cl2D O9D O10 -92(2) .
O9 Cl2D O9D O10 176(2) .
O8 Cl2D O9D Cl2 -154(25) .
O10 Cl2D O9D Cl2 114(23) .
O10D Cl2D O9D Cl2 126(24) .
O8D Cl2D O9D Cl2 -122(24) .
O7D Cl2D O9D Cl2 6(22) .
O7 Cl2D O9D Cl2 22(22) .
O9 Cl2D O9D Cl2 -70(23) .
O8 Cl2D O9D O9 -83(3) .
O10 Cl2D O9D O9 -176(2) .
O10D Cl2D O9D O9 -164(2) .
O8D Cl2D O9D O9 -51.2(19) .
O7D Cl2D O9D O9 77(2) .
O7 Cl2D O9D O9 93(2) .
O9D O10 O10D Cl2D 16(3) .
Cl2 O10 O10D Cl2D -2.7(17) .
O9D O10 O10D Cl2 18(3) .
Cl2D O10 O10D Cl2 2.7(17) .
O9D O10 O10D O8 -14(3) .
Cl2D O10 O10D O8 -29.1(17) .
Cl2 O10 O10D O8 -31.8(14) .
O8 Cl2D O10D O10 -142(2) .
O8D Cl2D O10D O10 -129(2) .
O9D Cl2D O10D O10 -10.9(18) .
O7D Cl2D O10D O10 104(2) .
O7 Cl2D O10D O10 114(2) .
O9 Cl2D O10D O10 -43(5) .
O8 Cl2D O10D Cl2 178(100) .
O10 Cl2D O10D Cl2 -40(24) .
O8D Cl2D O10D Cl2 -169(26) .
O9D Cl2D O10D Cl2 -51(24) .
O7D Cl2D O10D Cl2 65(24) .
O7 Cl2D O10D Cl2 74(24) .
O9 Cl2D O10D Cl2 -83(24) .
O10 Cl2D O10D O8 142(2) .
O8D Cl2D O10D O8 12.9(16) .
O9D Cl2D O10D O8 131(2) .
O7D Cl2D O10D O8 -114(2) .
O7 Cl2D O10D O8 -104.1(19) .
O9 Cl2D O10D O8 99(5) .
O7D Cl2 O10D O10 111(2) .
O9D Cl2 O10D O10 -13(2) .
O9 Cl2 O10D O10 -58(4) .
O7 Cl2 O10D O10 119.1(16) .
O8 Cl2 O10D O10 -140.5(18) .
O8D Cl2 O10D O10 -128.5(18) .
O7D Cl2 O10D Cl2D -110(25) .
O9D Cl2 O10D Cl2D 125(25) .
O9 Cl2 O10D Cl2D 81(25) .
O7 Cl2 O10D Cl2D -102(25) .
O10 Cl2 O10D Cl2D 139(25) .
O8 Cl2 O10D Cl2D -2(24) .
O8D Cl2 O10D Cl2D 10(24) .
O7D Cl2 O10D O8 -109(2) .
O9D Cl2 O10D O8 127.1(18) .
O9 Cl2 O10D O8 83(4) .
O7 Cl2 O10D O8 -100.4(13) .
O10 Cl2 O10D O8 140.5(18) .
O8D Cl2 O10D O8 12.0(15) .
O8D O8 O10D O10 3(5) .
Cl2D O8 O10D O10 34(2) .
Cl2 O8 O10D O10 34.1(15) .
O8D O8 O10D Cl2D -31(4) .
Cl2 O8 O10D Cl2D 0.1(19) .
O8D O8 O10D Cl2 -31(4) .
Cl2D O8 O10D Cl2 -0.1(19) .
